data_1556714
loop_
_publ_author_name
'Wen, Huiling'
'Yang, Xiliang'
'Liu, Qian'
'Li, Shuangjun'
'Li, Qin'
'Zang, Yi'
'Chen, Chunmei'
'Wang, Jianping'
'Zhu, Hucheng'
'Zhang, Yonghui'

_publ_section_title
;
 Structurally Diverse Meroterpenoids from a Marine-Derived Aspergillus sp.
 Fungus
;
_journal_name_full 'Journal of Natural Products'
_journal_paper_doi 10.1021/acs.jnatprod.9b00878
_journal_year 2019
_chemical_absolute_configuration unk
_chemical_formula_moiety 'C27 H32 O8'
_chemical_formula_sum 'C27 H32 O8'
_chemical_formula_weight 484.52
_space_group_crystal_system orthorhombic
_space_group_IT_number 19
_space_group_name_Hall 'P 2ac 2ab'
_space_group_name_H-M_alt 'P 21 21 21'
_atom_sites_solution_hydrogens geom
_atom_sites_solution_primary dual
_audit_creation_date 2018-07-02
_audit_creation_method
;
Olex2 1.2
(compiled 2014.09.19 svn.r3010 for OlexSys, GUI svn.r4874)
;
_cell_angle_alpha 90
_cell_angle_beta 90
_cell_angle_gamma 90
_cell_formula_units_Z 4
_cell_length_a 12.27860(10)
_cell_length_b 12.99470(10)
_cell_length_c 15.25810(10)
_cell_measurement_reflns_used 46035
_cell_measurement_temperature 100.01(10)
_cell_measurement_theta_max 73.6860
_cell_measurement_theta_min 4.4460
_cell_volume 2434.53(3)
_computing_cell_refinement 'CrysAlisPro 1.171.39.28b (Rigaku OD, 2015)'
_computing_data_collection 'CrysAlisPro 1.171.39.28b (Rigaku OD, 2015)'
_computing_data_reduction 'CrysAlisPro 1.171.39.28b (Rigaku OD, 2015)'
_computing_molecular_graphics 'Olex2 (Dolomanov et al., 2009)'
_computing_publication_material 'Olex2 (Dolomanov et al., 2009)'
_computing_structure_refinement 'ShelXL (Sheldrick, 2008)'
_computing_structure_solution 'ShelXT (Sheldrick, 2015)'
_diffrn_ambient_environment N~2~
_diffrn_ambient_temperature 100.01(10)
_diffrn_detector 'CCD plate'
_diffrn_measured_fraction_theta_full 1.000
_diffrn_measured_fraction_theta_max 0.991
_diffrn_measurement_details
;
List of Runs (angles in degrees, time in seconds):

  # Type    Start    End  Width  t~exp~   \w     \q     \k     \f   Frames
--------------------------------------------------------------------------
  1  \w    -22.00  27.00   0.50    0.50    --    0.00  57.00   0.00   98
  2  \w     30.00  82.00   0.50    0.50    --    0.00  57.00   0.00  104
  3  \w    -21.00  88.00   0.50    0.50    --    0.00  57.00 -60.00  218
  4  \w     22.00  48.00   0.50    0.50    --    0.00  57.00-120.00   52
  5  \w    -17.00  32.00   0.50    0.50    --    0.00  38.00  60.00   98
  6  \w     17.00  42.00   0.50    0.50    --    0.00  57.00  60.00   50
  7  \w     27.00  88.00   0.50    0.50    --    0.00  38.00-120.00  122
  8  \w    -17.00  44.00   0.50    0.50    --    0.00  38.00-180.00  122
  9  \w    -20.00   6.00   0.50    0.50    --    0.00 -77.00 -60.00   52
 10  \w    -15.00  11.00   0.50    0.50    --    0.00  57.00-120.00   52
 11  \w     50.00  89.00   0.50    0.50    --    0.00  57.00  60.00   78
 12  \w    -16.00  11.00   0.50    0.50    --    0.00  38.00-120.00   54
 13  \w     57.00  83.00   0.50    0.50    --    0.00  38.00-180.00   52
 14  \w     36.00  84.00   0.50    0.50    --    0.00  38.00  60.00   96
 15  \w     68.00 109.00   0.50    1.00    --   94.60  69.00  81.57   82
 16  \w     69.00 184.00   0.50    1.00    --   94.60  67.00  -5.37  230
 17  \w    105.00 131.00   0.50    1.00    --   94.60  56.00  55.15   52
 18  \w     70.00 144.00   0.50    1.00    --   94.60  64.00 133.71  148
 19  \w     67.00  93.00   0.50    1.00    --   94.60  73.00 124.23   52
 20  \w     72.00  99.00   0.50    1.00    --   94.60  56.00  55.15   54
 21  \w    156.00 182.00   0.50    1.00    --   94.60  66.00 -69.67   52
 22  \w     67.00  93.00   0.50    1.00    --   94.60  73.00   4.76   52
 23  \w     68.00 111.00   0.50    1.00    --   94.60  69.00 167.64   86
 24  \w     67.00  93.00   0.50    1.00    --   94.60  72.00  61.17   52
 25  \w     72.00  99.00   0.50    1.00    --   94.60  55.00  47.19   54
 26  \w     69.00  95.00   0.50    1.00    --   94.60  72.00 -26.14   52
 27  \w     67.00  93.00   0.50    1.00    --   94.60  72.00  51.55   52
 28  \w     67.00 183.00   0.50    1.00    --   94.60  71.00 139.86  232
 29  \w     74.00  99.00   0.50    1.00    --   94.60  53.00-126.61   50
 30  \w     66.00  92.00   0.50    1.00    --   94.60  75.00 -92.39   52
 31  \w     70.00  96.00   0.50    1.00    --   94.60  63.00-109.11   52
 32  \w     68.00  94.00   0.50    1.00    --   94.60  69.00 -64.32   52
 33  \w    132.00 178.00   0.50    1.00    --   94.60  72.00  14.45   92
 34  \w     67.00  92.00   0.50    1.00    --   94.60  72.00  14.45   50
 35  \w    157.00 184.00   0.50    1.00    --   94.60  63.00 162.28   54
 36  \w     74.00 184.00   0.50    1.00    --   94.60  51.00 116.22  220
 37  \w     93.00 118.00   0.50    1.00    --   94.60 -82.00-180.00   50
 38  \w    142.00 184.00   0.50    1.00    --   94.60  71.00 179.78   84
 39  \w     71.00 183.00   0.50    1.00    --   94.60  61.00-150.00  224
 40  \w     41.00  68.00   0.50    1.00    --   94.60 -82.00-180.00   54
 41  \w     67.00 138.00   0.50    1.00    --   94.60  71.00 179.78  142
 42  \w     24.00  73.00   0.50    1.00    --   94.60 -77.00 120.00   98
 43  \w     95.00 123.00   0.50    1.00    --   94.60 -77.00 120.00   56
 44  \w     71.00 107.00   0.50    1.00    --   94.60  61.00 -30.00   72
 45  \w     70.00  96.00   0.50    1.00    --   94.60  63.00 162.28   52
 46  \w     75.00 126.00   0.50    1.00    --   94.60 -82.00   0.00  102
 47  \w     71.00 134.00   0.50    1.00    --   94.60  61.00 -90.00  126
 48  \w     71.00  97.00   0.50    1.00    --   94.60  61.00 120.00   52
 49  \w     71.00 164.00   0.50    1.00    --   94.60  61.00  60.00  186
 50  \w     71.00  97.00   0.50    1.00    --   94.60  61.00-158.62   52
 51  \w     28.00  70.00   0.50    1.00    --   94.60 -82.00   0.00   84
 52  \w     67.00  92.00   0.50    1.00    --   94.60  71.00 113.28   50
 53  \w      9.00 125.00   0.50    1.00    --   94.60 -82.00 -90.00  232
 54  \w     68.00  94.00   0.50    1.00    --   94.60  73.00  -5.40   52
 55  \w     71.00  97.00   0.50    1.00    --   94.60  61.00-120.00   52
 56  \w      5.00 121.00   0.50    1.00    --   94.60 -82.00 150.00  232
 57  \w    148.00 182.00   0.50    1.00    --   94.60  69.00  81.57   68
 58  \w    150.00 175.00   0.50    1.00    --   94.60  56.00  55.15   50
 59  \w     71.00 183.00   0.50    1.00    --   94.60  61.00 -67.47  224
 60  \w     71.00 110.00   0.50    1.00    --   94.60  59.00 -38.29   78
 61  \w     69.00  95.00   0.50    1.00    --   94.60  66.00 -69.67   52
 62  \w     70.00  95.00   0.50    1.00    --   94.60  65.00-136.55   50
 63  \w    102.00 183.00   0.50    1.00    --   94.60  65.00-136.55  162
 64  \w     21.00 124.00   0.50    1.00    --   94.60 -82.00 -60.00  206
 65  \w     67.00 106.00   0.50    1.00    --   94.60 -82.00  60.00   78
 66  \w     70.00 161.00   0.50    1.00    --   94.60  64.00 -21.88  182
;
_diffrn_measurement_device 'four-circle diffractometer'
_diffrn_measurement_device_type 'XtaLAB AFC12 (RINC): Kappa single'
_diffrn_measurement_method '\w scans'
_diffrn_orient_matrix_type 'CrysAlisPro convention (1999,Acta A55,543-557)'
_diffrn_orient_matrix_UB_11 -0.1181853000
_diffrn_orient_matrix_UB_12 -0.0293279000
_diffrn_orient_matrix_UB_13 -0.0227377000
_diffrn_orient_matrix_UB_21 0.0267242000
_diffrn_orient_matrix_UB_22 0.0095710000
_diffrn_orient_matrix_UB_23 -0.0983424000
_diffrn_orient_matrix_UB_31 0.0325315000
_diffrn_orient_matrix_UB_32 -0.1144820000
_diffrn_orient_matrix_UB_33 -0.0022545000
_diffrn_radiation_monochromator graphite
_diffrn_radiation_probe x-ray
_diffrn_radiation_type CuK\a
_diffrn_radiation_wavelength 1.54184
_diffrn_reflns_av_R_equivalents 0.0649
_diffrn_reflns_av_unetI/netI 0.0202
_diffrn_reflns_Laue_measured_fraction_full 1.000
_diffrn_reflns_Laue_measured_fraction_max 0.991
_diffrn_reflns_limit_h_max 15
_diffrn_reflns_limit_h_min -15
_diffrn_reflns_limit_k_max 15
_diffrn_reflns_limit_k_min -15
_diffrn_reflns_limit_l_max 19
_diffrn_reflns_limit_l_min -18
_diffrn_reflns_number 60107
_diffrn_reflns_point_group_measured_fraction_full 1.000
_diffrn_reflns_point_group_measured_fraction_max 0.989
_diffrn_reflns_theta_full 67.684
_diffrn_reflns_theta_max 74.138
_diffrn_reflns_theta_min 4.469
_diffrn_source 'fine-focus sealed X-ray tube'
_diffrn_source_type 'Enhance (Cu) X-ray Source'
_exptl_absorpt_coefficient_mu 0.802
_exptl_absorpt_correction_T_max 1.00000
_exptl_absorpt_correction_T_min 0.33476
_exptl_absorpt_correction_type multi-scan
_exptl_absorpt_process_details
;
CrysAlisPro 1.171.39.28b (Rigaku Oxford Diffraction, 2015)
Empirical absorption correction using spherical harmonics,
 implemented in SCALE3 ABSPACK scaling algorithm.
;
_exptl_crystal_colour 'clear colourless'
_exptl_crystal_colour_lustre clear
_exptl_crystal_colour_primary colourless
_exptl_crystal_density_diffrn 1.322
_exptl_crystal_description block
_exptl_crystal_F_000 1032
_exptl_crystal_size_max 0.3
_exptl_crystal_size_mid 0.15
_exptl_crystal_size_min 0.05
_refine_diff_density_max 0.242
_refine_diff_density_min -0.174
_refine_diff_density_rms 0.037
_refine_ls_abs_structure_details
;
 Flack x determined using 2051 quotients [(I+)-(I-)]/[(I+)+(I-)]
 (Parsons, Flack and Wagner, Acta Cryst. B69 (2013) 249-259).
;
_refine_ls_abs_structure_Flack 0.05(6)
_refine_ls_extinction_method none
_refine_ls_goodness_of_fit_ref 1.041
_refine_ls_hydrogen_treatment constr
_refine_ls_matrix_type full
_refine_ls_number_parameters 324
_refine_ls_number_reflns 4907
_refine_ls_number_restraints 0
_refine_ls_restrained_S_all 1.041
_refine_ls_R_factor_all 0.0296
_refine_ls_R_factor_gt 0.0289
_refine_ls_shift/su_max 0.000
_refine_ls_shift/su_mean 0.000
_refine_ls_structure_factor_coef Fsqd
_refine_ls_weighting_details 'w=1/[\s^2^(Fo^2^)+(0.0410P)^2^+0.6444P] where P=(Fo^2^+2Fc^2^)/3'
_refine_ls_weighting_scheme calc
_refine_ls_wR_factor_gt 0.0760
_refine_ls_wR_factor_ref 0.0764
_reflns_Friedel_coverage 0.768
_reflns_Friedel_fraction_full 1.000
_reflns_Friedel_fraction_max 0.987
_reflns_number_gt 4791
_reflns_number_total 4907
_reflns_threshold_expression 'I > 2\s(I)'
_cod_data_source_file np9b00878_si_003.cif
_cod_data_source_block 20180625_2_20_25
_cod_database_code 1556714
_shelx_space_group_comment
;
The symmetry employed for this shelxl refinement is uniquely defined
by the following loop, which should always be used as a source of
symmetry information in preference to the above space-group names.
They are only intended as comments.
;
_shelx_estimated_absorpt_t_max 0.961
_shelx_estimated_absorpt_t_min 0.795
_reflns_odcompleteness_completeness 100.00
_reflns_odcompleteness_iscentric 1
_reflns_odcompleteness_theta 66.97
_olex2_refinement_description
;
1. Fixed Uiso
 At 1.2 times of:
  All C(H) groups, All C(H,H) groups
 At 1.5 times of:
  All C(H,H,H) groups, All O(H) groups
2.a Ternary CH refined with riding coordinates:
 C8(H8), C22(H22)
2.b Secondary CH2 refined with riding coordinates:
 C9(H9a,H9b), C19(H19a,H19b)
2.c Aromatic/amide H refined with riding coordinates:
 C13(H13), C21(H21)
2.d X=CH2 refined with riding coordinates:
 C20(H20a,H20b)
2.e Idealised Me refined as rotating group:
 C17(H17a,H17b,H17c), C18(H18a,H18b,H18c), C23(H23a,H23b,H23c), C24(H24a,H24b,
 H24c), C25(H25a,H25b,H25c), C26(H26a,H26b,H26c), C27(H27a,H27b,H27c)
2.f Idealised tetrahedral OH refined as rotating group:
 O5(H5)
;
_shelx_shelxl_version_number 2018/3
_olex2_submission_special_instructions 'No special instructions were received'
_oxdiff_exptl_absorpt_empirical_details
;
Empirical correction (ABSPACK) includes:
- Absorption correction using spherical harmonics
- Frame scaling
;
_oxdiff_exptl_absorpt_empirical_full_max 2.359
_oxdiff_exptl_absorpt_empirical_full_min 0.544

loop_
_space_group_symop_operation_xyz
'x, y, z'
'-x+1/2, -y, z+1/2'
'-x, y+1/2, -z+1/2'
'x+1/2, -y+1/2, -z'

loop_
_atom_site_label
_atom_site_type_symbol
_atom_site_fract_x
_atom_site_fract_y
_atom_site_fract_z
_atom_site_U_iso_or_equiv
_atom_site_adp_type
_atom_site_occupancy
_atom_site_site_symmetry_order
_atom_site_calc_flag
_atom_site_refinement_flags_posn
O1 O 0.50921(10) 0.55243(10) 0.65044(8) 0.0186(3) Uani 1 1 d .
O2 O 0.80324(10) 0.17928(10) 0.64723(8) 0.0196(3) Uani 1 1 d .
O3 O 0.79138(11) 0.70012(12) 0.78318(9) 0.0270(3) Uani 1 1 d .
O4 O 0.86569(12) 0.81634(11) 0.51026(9) 0.0258(3) Uani 1 1 d .
O5 O 0.91376(11) 0.62220(11) 0.63264(9) 0.0221(3) Uani 1 1 d .
H5 H 0.951609 0.633511 0.675859 0.033 Uiso 1 1 calc GR
O6 O 0.77874(12) 0.74142(11) 0.39964(9) 0.0269(3) Uani 1 1 d .
O7 O 0.92919(12) 0.13190(11) 0.74085(10) 0.0289(3) Uani 1 1 d .
O8 O 0.46262(12) 0.51458(12) 0.79037(9) 0.0286(3) Uani 1 1 d .
C1 C 0.64808(15) 0.73067(14) 0.58757(12) 0.0181(4) Uani 1 1 d .
C2 C 0.79718(16) 0.74505(15) 0.47686(12) 0.0211(4) Uani 1 1 d .
C3 C 0.75898(15) 0.69738(14) 0.70855(12) 0.0186(4) Uani 1 1 d .
C4 C 0.90066(15) 0.19307(15) 0.68500(13) 0.0210(4) Uani 1 1 d .
C5 C 0.73382(14) 0.41847(14) 0.63553(12) 0.0172(4) Uani 1 1 d .
C6 C 0.43733(15) 0.52856(14) 0.71499(13) 0.0211(4) Uani 1 1 d .
C7 C 0.69568(14) 0.51164(14) 0.61284(11) 0.0160(3) Uani 1 1 d .
C8 C 0.62179(14) 0.56990(14) 0.67622(12) 0.0170(4) Uani 1 1 d .
H8 H 0.632492 0.541832 0.735207 0.020 Uiso 1 1 calc R
C9 C 0.81063(16) 0.39857(15) 0.48100(12) 0.0201(4) Uani 1 1 d .
H9A H 0.872229 0.369620 0.449750 0.024 Uiso 1 1 calc R
H9B H 0.744892 0.378154 0.450331 0.024 Uiso 1 1 calc R
C10 C 0.83147(15) 0.69737(14) 0.62678(12) 0.0183(4) Uani 1 1 d .
C11 C 0.72248(14) 0.56595(14) 0.52632(11) 0.0167(3) Uani 1 1 d .
C12 C 0.64033(15) 0.68916(14) 0.67969(12) 0.0183(4) Uani 1 1 d .
C13 C 0.92127(14) 0.35940(15) 0.61267(12) 0.0196(4) Uani 1 1 d .
H13 H 0.962750 0.418002 0.602167 0.024 Uiso 1 1 calc R
C14 C 0.74985(15) 0.68009(14) 0.55008(12) 0.0177(4) Uani 1 1 d .
C15 C 0.80794(15) 0.35385(14) 0.57468(11) 0.0170(3) Uani 1 1 d .
C16 C 0.77385(15) 0.23812(15) 0.56754(12) 0.0194(4) Uani 1 1 d .
C17 C 0.62190(15) 0.56194(15) 0.46531(12) 0.0204(4) Uani 1 1 d .
H17A H 0.610051 0.492367 0.446424 0.031 Uiso 1 1 calc GR
H17B H 0.634311 0.604976 0.415160 0.031 Uiso 1 1 calc GR
H17C H 0.558956 0.585987 0.496507 0.031 Uiso 1 1 calc GR
C18 C 0.56052(16) 0.74186(15) 0.74080(13) 0.0235(4) Uani 1 1 d .
H18A H 0.577015 0.813990 0.743732 0.035 Uiso 1 1 calc GR
H18B H 0.566250 0.712251 0.798261 0.035 Uiso 1 1 calc GR
H18C H 0.487776 0.732701 0.719109 0.035 Uiso 1 1 calc GR
C19 C 0.81938(15) 0.51521(15) 0.47981(12) 0.0195(4) Uani 1 1 d .
H19A H 0.822295 0.538912 0.419574 0.023 Uiso 1 1 calc R
H19B H 0.886411 0.535864 0.508491 0.023 Uiso 1 1 calc R
C20 C 0.58482(17) 0.80042(16) 0.55003(14) 0.0252(4) Uani 1 1 d .
H20A H 0.527690 0.829669 0.581347 0.030 Uiso 1 1 calc R
H20B H 0.597521 0.820170 0.492342 0.030 Uiso 1 1 calc R
C21 C 0.96449(16) 0.28413(15) 0.66054(13) 0.0228(4) Uani 1 1 d .
H21 H 1.036527 0.289347 0.678832 0.027 Uiso 1 1 calc R
C22 C 0.88217(16) 0.80391(16) 0.60384(13) 0.0229(4) Uani 1 1 d .
H22 H 0.960755 0.799685 0.614479 0.027 Uiso 1 1 calc R
C23 C 0.71474(16) 0.37449(15) 0.72645(12) 0.0229(4) Uani 1 1 d .
H23A H 0.768862 0.400737 0.765971 0.034 Uiso 1 1 calc GR
H23B H 0.719625 0.300807 0.724217 0.034 Uiso 1 1 calc GR
H23C H 0.643663 0.394130 0.746635 0.034 Uiso 1 1 calc GR
C24 C 0.32401(15) 0.52116(16) 0.67902(15) 0.0263(4) Uani 1 1 d .
H24A H 0.322487 0.548928 0.620724 0.039 Uiso 1 1 calc GR
H24B H 0.275146 0.559477 0.715720 0.039 Uiso 1 1 calc GR
H24C H 0.301832 0.450342 0.677560 0.039 Uiso 1 1 calc GR
C25 C 0.65113(16) 0.22322(16) 0.56019(14) 0.0262(4) Uani 1 1 d .
H25A H 0.634497 0.151045 0.561259 0.039 Uiso 1 1 calc GR
H25B H 0.625784 0.252540 0.506165 0.039 Uiso 1 1 calc GR
H25C H 0.615758 0.256684 0.608530 0.039 Uiso 1 1 calc GR
C26 C 0.83065(18) 0.18100(16) 0.49262(13) 0.0269(4) Uani 1 1 d .
H26A H 0.907721 0.192827 0.495821 0.040 Uiso 1 1 calc GR
H26B H 0.803495 0.205748 0.437509 0.040 Uiso 1 1 calc GR
H26C H 0.816340 0.108599 0.497541 0.040 Uiso 1 1 calc GR
C27 C 0.83996(18) 0.89860(16) 0.65001(14) 0.0277(4) Uani 1 1 d .
H27A H 0.873635 0.958715 0.625464 0.042 Uiso 1 1 calc GR
H27B H 0.856946 0.894354 0.711321 0.042 Uiso 1 1 calc GR
H27C H 0.762453 0.902932 0.642614 0.042 Uiso 1 1 calc GR

loop_
_atom_site_aniso_label
_atom_site_aniso_U_11
_atom_site_aniso_U_22
_atom_site_aniso_U_33
_atom_site_aniso_U_23
_atom_site_aniso_U_13
_atom_site_aniso_U_12
O1 0.0133(6) 0.0199(6) 0.0227(6) -0.0001(5) 0.0018(5) -0.0010(5)
O2 0.0173(6) 0.0185(6) 0.0231(6) 0.0024(5) -0.0051(5) -0.0006(5)
O3 0.0228(7) 0.0387(8) 0.0196(6) -0.0018(6) -0.0013(5) -0.0067(6)
O4 0.0305(7) 0.0247(7) 0.0222(7) 0.0041(6) 0.0001(6) -0.0095(6)
O5 0.0154(6) 0.0280(7) 0.0230(7) -0.0007(6) -0.0036(5) 0.0022(5)
O6 0.0380(8) 0.0236(7) 0.0191(6) 0.0030(5) -0.0006(6) -0.0030(6)
O7 0.0269(7) 0.0248(7) 0.0351(8) 0.0076(6) -0.0113(6) -0.0009(6)
O8 0.0258(7) 0.0322(8) 0.0279(7) 0.0045(6) 0.0075(6) -0.0006(6)
C1 0.0177(8) 0.0158(8) 0.0209(9) -0.0024(7) -0.0015(7) -0.0022(7)
C2 0.0233(9) 0.0170(9) 0.0230(9) 0.0019(7) 0.0010(7) 0.0003(7)
C3 0.0196(8) 0.0159(8) 0.0201(9) -0.0002(7) -0.0003(7) -0.0032(7)
C4 0.0191(8) 0.0196(9) 0.0244(9) 0.0004(7) -0.0044(7) 0.0011(7)
C5 0.0133(8) 0.0204(9) 0.0178(8) -0.0005(7) -0.0003(7) -0.0017(7)
C6 0.0199(9) 0.0136(8) 0.0297(10) -0.0003(7) 0.0069(8) 0.0003(7)
C7 0.0127(7) 0.0185(9) 0.0170(8) -0.0015(7) -0.0006(7) -0.0024(7)
C8 0.0135(8) 0.0187(9) 0.0188(8) -0.0009(7) -0.0005(7) -0.0018(7)
C9 0.0199(9) 0.0227(10) 0.0176(8) -0.0003(7) 0.0013(7) 0.0035(7)
C10 0.0175(8) 0.0176(9) 0.0199(9) 0.0008(7) -0.0012(7) -0.0022(7)
C11 0.0165(8) 0.0170(8) 0.0166(8) 0.0006(6) -0.0012(7) 0.0005(7)
C12 0.0183(8) 0.0165(8) 0.0200(8) -0.0020(7) 0.0006(7) -0.0002(7)
C13 0.0148(8) 0.0205(9) 0.0236(9) 0.0005(7) 0.0003(7) -0.0004(7)
C14 0.0173(8) 0.0185(9) 0.0173(8) 0.0011(7) -0.0023(7) -0.0008(7)
C15 0.0148(8) 0.0186(9) 0.0177(8) 0.0003(7) -0.0015(7) 0.0012(7)
C16 0.0185(9) 0.0194(9) 0.0204(9) 0.0016(7) -0.0046(7) 0.0000(7)
C17 0.0200(9) 0.0204(9) 0.0207(9) -0.0011(7) -0.0032(7) 0.0002(7)
C18 0.0229(9) 0.0201(9) 0.0275(10) -0.0046(8) 0.0045(8) 0.0002(8)
C19 0.0194(8) 0.0223(10) 0.0167(8) 0.0027(7) 0.0023(7) 0.0005(7)
C20 0.0255(10) 0.0224(10) 0.0276(10) -0.0018(8) -0.0039(8) 0.0037(8)
C21 0.0156(8) 0.0235(10) 0.0294(10) 0.0021(8) -0.0031(7) -0.0019(7)
C22 0.0223(9) 0.0240(10) 0.0222(9) 0.0018(8) -0.0007(7) -0.0048(8)
C23 0.0248(10) 0.0226(9) 0.0213(9) 0.0034(7) 0.0027(8) 0.0029(8)
C24 0.0170(9) 0.0227(10) 0.0393(11) 0.0023(8) 0.0063(8) -0.0012(7)
C25 0.0209(10) 0.0250(10) 0.0328(11) 0.0022(8) -0.0095(8) -0.0044(8)
C26 0.0352(11) 0.0212(10) 0.0243(9) -0.0039(8) -0.0015(8) 0.0034(8)
C27 0.0292(11) 0.0231(10) 0.0309(11) -0.0008(8) -0.0009(9) -0.0022(8)

loop_
_atom_type_symbol
_atom_type_description
_atom_type_scat_dispersion_real
_atom_type_scat_dispersion_imag
_atom_type_scat_source
C C 0.0181 0.0091 'International Tables Vol C Tables 4.2.6.8 and 6.1.1.4'
H H 0.0000 0.0000 'International Tables Vol C Tables 4.2.6.8 and 6.1.1.4'
O O 0.0492 0.0322 'International Tables Vol C Tables 4.2.6.8 and 6.1.1.4'

loop_
_geom_angle_atom_site_label_1
_geom_angle_atom_site_label_2
_geom_angle_atom_site_label_3
_geom_angle
C6 O1 C8 117.19(14)
C4 O2 C16 120.11(14)
C2 O4 C22 112.43(15)
C10 O5 H5 109.5
C12 C1 C14 104.32(15)
C20 C1 C12 127.66(18)
C20 C1 C14 127.89(18)
O4 C2 C14 110.03(15)
O6 C2 O4 120.96(18)
O6 C2 C14 128.97(18)
O3 C3 C10 125.22(17)
O3 C3 C12 126.11(17)
C12 C3 C10 108.64(14)
O2 C4 C21 118.38(16)
O7 C4 O2 118.09(18)
O7 C4 C21 123.44(17)
C7 C5 C15 122.63(16)
C7 C5 C23 121.39(16)
C23 C5 C15 115.76(15)
O1 C6 C24 110.63(17)
O8 C6 O1 123.98(18)
O8 C6 C24 125.39(18)
C5 C7 C8 119.39(16)
C5 C7 C11 124.20(16)
C8 C7 C11 116.41(15)
O1 C8 C7 108.42(14)
O1 C8 H8 108.5
O1 C8 C12 107.54(14)
C7 C8 H8 108.5
C7 C8 C12 115.17(15)
C12 C8 H8 108.5
H9A C9 H9B 107.8
C15 C9 H9A 109.0
C15 C9 H9B 109.0
C19 C9 H9A 109.0
C19 C9 H9B 109.0
C19 C9 C15 112.84(15)
O5 C10 C3 111.41(15)
O5 C10 C14 114.17(15)
O5 C10 C22 110.12(15)
C3 C10 C14 103.77(14)
C3 C10 C22 114.52(15)
C14 C10 C22 102.50(14)
C7 C11 C14 106.46(14)
C7 C11 C17 109.35(15)
C7 C11 C19 111.53(15)
C17 C11 C14 110.06(14)
C19 C11 C14 110.37(15)
C19 C11 C17 109.04(15)
C1 C12 C3 100.59(14)
C1 C12 C8 109.35(14)
C1 C12 C18 116.89(16)
C3 C12 C8 102.57(14)
C18 C12 C3 114.08(15)
C18 C12 C8 111.93(15)
C15 C13 H13 118.5
C21 C13 H13 118.5
C21 C13 C15 122.90(17)
C1 C14 C10 100.57(14)
C1 C14 C11 108.66(15)
C2 C14 C1 110.54(15)
C2 C14 C10 103.11(15)
C2 C14 C11 116.10(15)
C10 C14 C11 116.71(15)
C5 C15 C16 113.95(15)
C9 C15 C5 111.34(15)
C9 C15 C16 107.65(14)
C13 C15 C5 106.61(14)
C13 C15 C9 108.54(15)
C13 C15 C16 108.62(15)
O2 C16 C15 111.95(14)
O2 C16 C25 103.64(15)
O2 C16 C26 104.58(14)
C25 C16 C15 113.07(16)
C25 C16 C26 109.51(16)
C26 C16 C15 113.33(16)
C11 C17 H17A 109.5
C11 C17 H17B 109.5
C11 C17 H17C 109.5
H17A C17 H17B 109.5
H17A C17 H17C 109.5
H17B C17 H17C 109.5
C12 C18 H18A 109.5
C12 C18 H18B 109.5
C12 C18 H18C 109.5
H18A C18 H18B 109.5
H18A C18 H18C 109.5
H18B C18 H18C 109.5
C9 C19 C11 111.61(15)
C9 C19 H19A 109.3
C9 C19 H19B 109.3
C11 C19 H19A 109.3
C11 C19 H19B 109.3
H19A C19 H19B 108.0
C1 C20 H20A 120.0
C1 C20 H20B 120.0
H20A C20 H20B 120.0
C4 C21 H21 119.4
C13 C21 C4 121.27(17)
C13 C21 H21 119.4
O4 C22 C10 105.32(15)
O4 C22 H22 107.8
O4 C22 C27 108.70(17)
C10 C22 H22 107.8
C27 C22 C10 118.84(16)
C27 C22 H22 107.8
C5 C23 H23A 109.5
C5 C23 H23B 109.5
C5 C23 H23C 109.5
H23A C23 H23B 109.5
H23A C23 H23C 109.5
H23B C23 H23C 109.5
C6 C24 H24A 109.5
C6 C24 H24B 109.5
C6 C24 H24C 109.5
H24A C24 H24B 109.5
H24A C24 H24C 109.5
H24B C24 H24C 109.5
C16 C25 H25A 109.5
C16 C25 H25B 109.5
C16 C25 H25C 109.5
H25A C25 H25B 109.5
H25A C25 H25C 109.5
H25B C25 H25C 109.5
C16 C26 H26A 109.5
C16 C26 H26B 109.5
C16 C26 H26C 109.5
H26A C26 H26B 109.5
H26A C26 H26C 109.5
H26B C26 H26C 109.5
C22 C27 H27A 109.5
C22 C27 H27B 109.5
C22 C27 H27C 109.5
H27A C27 H27B 109.5
H27A C27 H27C 109.5
H27B C27 H27C 109.5

loop_
_geom_bond_atom_site_label_1
_geom_bond_atom_site_label_2
_geom_bond_distance
O1 C6 1.358(2)
O1 C8 1.455(2)
O2 C4 1.340(2)
O2 C16 1.481(2)
O3 C3 1.207(2)
O4 C2 1.351(2)
O4 C22 1.451(2)
O5 H5 0.8200
O5 C10 1.408(2)
O6 C2 1.201(2)
O7 C4 1.217(2)
O8 C6 1.205(3)
C1 C12 1.508(3)
C1 C14 1.523(3)
C1 C20 1.324(3)
C2 C14 1.516(3)
C3 C10 1.533(2)
C3 C12 1.526(3)
C4 C21 1.468(3)
C5 C7 1.344(3)
C5 C15 1.548(2)
C5 C23 1.519(2)
C6 C24 1.499(3)
C7 C8 1.527(2)
C7 C11 1.533(2)
C8 H8 0.9800
C8 C12 1.567(2)
C9 H9A 0.9700
C9 H9B 0.9700
C9 C15 1.543(2)
C9 C19 1.520(3)
C10 C14 1.557(2)
C10 C22 1.558(3)
C11 C14 1.563(3)
C11 C17 1.547(2)
C11 C19 1.534(2)
C12 C18 1.516(3)
C13 H13 0.9300
C13 C15 1.509(2)
C13 C21 1.331(3)
C15 C16 1.565(3)
C16 C25 1.523(3)
C16 C26 1.531(3)
C17 H17A 0.9600
C17 H17B 0.9600
C17 H17C 0.9600
C18 H18A 0.9600
C18 H18B 0.9600
C18 H18C 0.9600
C19 H19A 0.9700
C19 H19B 0.9700
C20 H20A 0.9300
C20 H20B 0.9300
C21 H21 0.9300
C22 H22 0.9800
C22 C27 1.510(3)
C23 H23A 0.9600
C23 H23B 0.9600
C23 H23C 0.9600
C24 H24A 0.9600
C24 H24B 0.9600
C24 H24C 0.9600
C25 H25A 0.9600
C25 H25B 0.9600
C25 H25C 0.9600
C26 H26A 0.9600
C26 H26B 0.9600
C26 H26C 0.9600
C27 H27A 0.9600
C27 H27B 0.9600
C27 H27C 0.9600

loop_
_geom_hbond_atom_site_label_D
_geom_hbond_atom_site_label_H
_geom_hbond_atom_site_label_A
_geom_hbond_distance_DH
_geom_hbond_distance_HA
_geom_hbond_distance_DA
_geom_hbond_angle_DHA
_geom_hbond_site_symmetry_A
_geom_hbond_publ_flag
O5 H5 O7 0.82 1.94 2.731(2) 162.4 3_756 yes
